data_1558275
loop_
_publ_author_name
'Turley, Andrew'
'Danos, Andrew'
'Prlj, Antonio'
'Monkman, Andrew P.'
'Curchod, Basile'
'McGonigal, Paul R.'
'Etherington, Marc Kenneth'

_publ_section_title
;
 Modulation of Charge Transfer by N-Alkylation to Control
 Photoluminescence Energy and Quantum Yield
;
_journal_name_full 'Chemical Science'
_journal_paper_doi 10.1039/D0SC02460K
_journal_year 2020
_chemical_absolute_configuration ad
_chemical_formula_moiety '2(B F4), C22 H30 N2 O2'
_chemical_formula_sum 'C22 H30 B2 F8 N2 O2'
_chemical_formula_weight 528.10
_space_group_crystal_system orthorhombic
_space_group_IT_number 19
_space_group_name_Hall 'P 2ac 2ab'
_space_group_name_H-M_alt 'P 21 21 21'
_atom_sites_solution_hydrogens difmap
_atom_sites_solution_primary iterative
_audit_creation_date 2017-08-05
_audit_creation_method
;
Olex2 1.2-beta
(compiled 2017.07.20 svn.r3457 for OlexSys, GUI svn.r5370)
;
_audit_update_record
;
2020-02-24 deposited with the CCDC.	2020-06-09 downloaded from the CCDC.
;
_cell_angle_alpha 90
_cell_angle_beta 90
_cell_angle_gamma 90
_cell_formula_units_Z 4
_cell_length_a 9.6961(3)
_cell_length_b 10.2407(3)
_cell_length_c 23.6533(8)
_cell_measurement_reflns_used 9820
_cell_measurement_temperature 120.0
_cell_measurement_theta_max 74.48
_cell_measurement_theta_min 3.74
_cell_volume 2348.65(13)
_computing_cell_refinement 'SAINT V8.38A (Bruker AXS, 2016)'
_computing_data_collection 'APEX2 v.2013.4_1 (Bruker, 2013)'
_computing_data_reduction 'SAINT V8.38A (Bruker AXS, 2016)'
_computing_molecular_graphics 'Olex2 (Dolomanov et al., 2009)'
_computing_publication_material 'Olex2 (Dolomanov et al., 2009)'
_computing_structure_refinement 'ShelXL (Sheldrick, 2015)'
_computing_structure_solution
;
Superflip (Palatinus & Chapuis, 2007;Palatinus & van der Lee, 2008;
Palatinus et al., 2012)
;
_diffrn_ambient_temperature 120.0
_diffrn_detector 'Bruker PHOTON 100 CMOS'
_diffrn_detector_area_resol_mean 10.4
_diffrn_detector_type 'CMOS sensor'
_diffrn_measured_fraction_theta_full 0.994
_diffrn_measured_fraction_theta_max 0.994
_diffrn_measurement_device '3-circle diffractometer'
_diffrn_measurement_device_type 'Bruker D8 Venture'
_diffrn_measurement_method '\f and \w scans'
_diffrn_radiation_monochromator 'focusing mirrors'
_diffrn_radiation_probe x-ray
_diffrn_radiation_type CuK\a
_diffrn_radiation_wavelength 1.54178
_diffrn_reflns_av_R_equivalents 0.0314
_diffrn_reflns_av_unetI/netI 0.0190
_diffrn_reflns_Laue_measured_fraction_full 0.994
_diffrn_reflns_Laue_measured_fraction_max 0.994
_diffrn_reflns_limit_h_max 11
_diffrn_reflns_limit_h_min -11
_diffrn_reflns_limit_k_max 12
_diffrn_reflns_limit_k_min -12
_diffrn_reflns_limit_l_max 27
_diffrn_reflns_limit_l_min -29
_diffrn_reflns_number 27372
_diffrn_reflns_point_group_measured_fraction_full 0.988
_diffrn_reflns_point_group_measured_fraction_max 0.981
_diffrn_reflns_theta_full 67.679
_diffrn_reflns_theta_max 72.468
_diffrn_reflns_theta_min 3.737
_diffrn_source 'microfocus sealed X-ray tube'
_diffrn_source_type 'Incoatec I\ms microsource'
_diffrn_standards_number 0
_exptl_absorpt_coefficient_mu 1.195
_exptl_absorpt_correction_T_max 0.7538
_exptl_absorpt_correction_T_min 0.6617
_exptl_absorpt_correction_type multi-scan
_exptl_absorpt_process_details
;
SADABS-2016/2 (Bruker,2016/2) was used for absorption correction. 
wR2(int) was 0.0883 before and 0.0471 after correction. 
The Ratio of minimum to maximum transmission is 0.8778. 
The \l/2 correction factor is Not present.
;
_exptl_crystal_colour 'clear colourless'
_exptl_crystal_colour_lustre clear
_exptl_crystal_colour_primary colourless
_exptl_crystal_density_diffrn 1.494
_exptl_crystal_description block
_exptl_crystal_F_000 1096
_exptl_crystal_size_max 0.39
_exptl_crystal_size_mid 0.28
_exptl_crystal_size_min 0.12
_refine_diff_density_max 0.311
_refine_diff_density_min -0.179
_refine_diff_density_rms 0.033
_refine_ls_abs_structure_details
;
 Flack x determined using 1828 quotients [(I+)-(I-)]/[(I+)+(I-)]
 (Parsons, Flack and Wagner, Acta Cryst. B69 (2013) 249-259).
;
_refine_ls_abs_structure_Flack 0.00(3)
_refine_ls_extinction_method none
_refine_ls_goodness_of_fit_ref 1.067
_refine_ls_hydrogen_treatment refall
_refine_ls_matrix_type full
_refine_ls_number_parameters 445
_refine_ls_number_reflns 4554
_refine_ls_number_restraints 0
_refine_ls_restrained_S_all 1.067
_refine_ls_R_factor_all 0.0268
_refine_ls_R_factor_gt 0.0256
_refine_ls_shift/su_max 0.000
_refine_ls_shift/su_mean 0.000
_refine_ls_structure_factor_coef Fsqd
_refine_ls_weighting_details 'w=1/[\s^2^(Fo^2^)+(0.0330P)^2^+0.5000P] where P=(Fo^2^+2Fc^2^)/3'
_refine_ls_weighting_scheme calc
_refine_ls_wR_factor_gt 0.0638
_refine_ls_wR_factor_ref 0.0651
_reflns_Friedel_coverage 0.731
_reflns_Friedel_fraction_full 0.979
_reflns_Friedel_fraction_max 0.964
_reflns_number_gt 4411
_reflns_number_total 4554
_reflns_threshold_expression 'I > 2\s(I)'
_cod_data_source_file d0sc02460k2.cif
_cod_data_source_block Me2Qn_17srv202
_cod_depositor_comments
;
The following automatic conversions were performed:

data item '_diffrn_radiation_probe' value 'X-ray' was changed to
'x-ray' in accordance with the
/home/data/users/saulius/crontab/automatic-downloads/rss-feeds/RSC/lib/dictionaries/cif_core.dic
dictionary named 'cif_core.dic' version 2.4.2 last updated on
2011-04-26.

Automatic conversion script
Id: cif_fix_values 7556 2019-12-06 15:28:31Z antanas 

The following automatic conversions were performed:

data name '_iucr_refine_instruction_details' was replaced with
'_iucr_refine_instructions_details' as specified in the replacement
file 'data/replacement-values/replacement_tags.lst'.

Automatic conversion script
Id: cif_correct_tags 9268 2022-04-12 08:56:07Z antanas 
;
_cod_database_code 1558275
_shelx_shelxl_version_number 2014/7
_shelx_space_group_comment
;
The symmetry employed for this shelxl refinement is uniquely defined
by the following loop, which should always be used as a source of
symmetry information in preference to the above space-group names.
They are only intended as comments.
;
_shelx_estimated_absorpt_t_max 0.870
_shelx_estimated_absorpt_t_min 0.653
_computing.bruker_data_scaling 'SADABS V2012/1 (Bruker AXS Inc.)'

_olex2_refinement_description
;
;
_olex2_submission_special_instructions 'No special instructions were received'

loop_
_space_group_symop_operation_xyz
'x, y, z'
'-x+1/2, -y, z+1/2'
'x+1/2, -y+1/2, -z'
'-x, y+1/2, -z+1/2'

loop_
_atom_site_label
_atom_site_type_symbol
_atom_site_fract_x
_atom_site_fract_y
_atom_site_fract_z
_atom_site_U_iso_or_equiv
_atom_site_adp_type
_atom_site_occupancy
_atom_site_site_symmetry_order
_atom_site_calc_flag
_atom_site_refinement_flags_posn
_atom_site_refinement_flags_adp
_atom_site_refinement_flags_occupancy
_atom_site_disorder_assembly
_atom_site_disorder_group
F1 F 0.00225(13) 0.67925(13) 0.45672(5) 0.0342(3) Uani 1 1 d . . . . .
F2 F 0.21356(12) 0.67705(12) 0.49781(5) 0.0322(3) Uani 1 1 d . . . . .
F3 F 0.02555(14) 0.73557(13) 0.54922(5) 0.0377(3) Uani 1 1 d . . . . .
F4 F 0.05660(14) 0.52419(12) 0.52173(6) 0.0378(3) Uani 1 1 d . . . . .
B1 B 0.0734(2) 0.6544(2) 0.50688(9) 0.0236(4) Uani 1 1 d . . . . .
F5 F 0.59403(13) 0.51518(12) 0.67169(5) 0.0327(3) Uani 1 1 d . . . . .
F6 F 0.81417(13) 0.44283(15) 0.67660(5) 0.0412(3) Uani 1 1 d . . . . .
F7 F 0.69877(13) 0.49848(13) 0.75681(5) 0.0362(3) Uani 1 1 d . . . . .
F8 F 0.63772(14) 0.31504(11) 0.70792(5) 0.0345(3) Uani 1 1 d . . . . .
B2 B 0.6869(2) 0.4416(2) 0.70330(9) 0.0226(4) Uani 1 1 d . . . . .
O1 O 0.35231(13) 0.54639(13) 0.40969(6) 0.0227(3) Uani 1 1 d . . . . .
O2 O -0.29723(14) 0.36533(16) 0.41068(7) 0.0334(3) Uani 1 1 d . . . . .
N1 N 0.19834(16) 0.61718(14) 0.29655(7) 0.0193(3) Uani 1 1 d . . . . .
N2 N 0.18751(19) 0.09305(15) 0.44419(7) 0.0256(4) Uani 1 1 d . . . . .
C1 C 0.22640(17) 0.48527(16) 0.32510(7) 0.0165(3) Uani 1 1 d . . . . .
C2 C 0.36107(19) 0.42932(17) 0.29997(8) 0.0195(4) Uani 1 1 d . . . . .
C3 C 0.42923(19) 0.52798(19) 0.26075(8) 0.0252(4) Uani 1 1 d . . . . .
C4 C 0.4511(2) 0.6567(2) 0.29240(10) 0.0325(5) Uani 1 1 d . . . . .
C5 C 0.3116(2) 0.71561(18) 0.30739(9) 0.0281(4) Uani 1 1 d . . . . .
C6 C 0.1911(2) 0.59092(19) 0.23312(8) 0.0234(4) Uani 1 1 d . . . . .
C7 C 0.3343(2) 0.5555(2) 0.20984(8) 0.0276(4) Uani 1 1 d . . . . .
C8 C 0.3385(2) 0.4471(2) 0.16751(9) 0.0318(5) Uani 1 1 d . . . . .
C9 C 0.2365(3) 0.3731(2) 0.14960(11) 0.0383(5) Uani 1 1 d . . . . .
C10 C 0.0623(2) 0.6727(2) 0.31445(9) 0.0267(4) Uani 1 1 d . . . . .
C11 C 0.22680(18) 0.49191(17) 0.39035(7) 0.0170(3) Uani 1 1 d . . . . .
C12 C 0.20890(19) 0.35264(17) 0.41201(7) 0.0184(3) Uani 1 1 d . . . . .
C13 C 0.3235(2) 0.28026(18) 0.42538(8) 0.0226(4) Uani 1 1 d . . . . .
C14 C 0.3101(2) 0.14966(19) 0.44081(8) 0.0262(4) Uani 1 1 d . . . . .
C15 C 0.0675(2) 0.16144(18) 0.43412(7) 0.0237(4) Uani 1 1 d . . . . .
C16 C -0.0630(2) 0.1010(2) 0.43976(8) 0.0301(5) Uani 1 1 d . . . . .
C17 C -0.1797(2) 0.1710(2) 0.43084(9) 0.0318(5) Uani 1 1 d . . . . .
C18 C -0.1736(2) 0.3049(2) 0.41539(8) 0.0263(4) Uani 1 1 d . . . . .
C19 C -0.0478(2) 0.36418(19) 0.40776(8) 0.0221(4) Uani 1 1 d . . . . .
C20 C 0.0759(2) 0.29458(17) 0.41730(7) 0.0194(4) Uani 1 1 d . . . . .
C21 C -0.2956(2) 0.5006(2) 0.39436(9) 0.0323(5) Uani 1 1 d . . . . .
C22 C 0.1816(3) -0.0485(2) 0.45752(10) 0.0362(5) Uani 1 1 d . . . . .
H1 H 0.329(3) 0.596(3) 0.4374(13) 0.046(8) Uiso 1 1 d . . . . .
H1A H 0.148(2) 0.434(2) 0.3139(9) 0.017(5) Uiso 1 1 d . . . . .
H2A H 0.337(2) 0.349(2) 0.2801(10) 0.026(6) Uiso 1 1 d . . . . .
H2B H 0.427(2) 0.411(2) 0.3303(10) 0.020(5) Uiso 1 1 d . . . . .
H3 H 0.515(2) 0.495(2) 0.2471(9) 0.022(5) Uiso 1 1 d . . . . .
H4A H 0.503(3) 0.641(3) 0.3282(13) 0.046(8) Uiso 1 1 d . . . . .
H4B H 0.501(3) 0.716(3) 0.2675(11) 0.037(7) Uiso 1 1 d . . . . .
H5A H 0.300(2) 0.740(2) 0.3476(10) 0.023(5) Uiso 1 1 d . . . . .
H5B H 0.287(3) 0.791(3) 0.2853(11) 0.031(6) Uiso 1 1 d . . . . .
H6A H 0.123(3) 0.520(3) 0.2285(10) 0.030(6) Uiso 1 1 d . . . . .
H6B H 0.158(3) 0.672(2) 0.2155(10) 0.028(6) Uiso 1 1 d . . . . .
H7 H 0.367(3) 0.635(3) 0.1895(11) 0.039(7) Uiso 1 1 d . . . . .
H8 H 0.436(3) 0.433(3) 0.1505(12) 0.047(8) Uiso 1 1 d . . . . .
H9A H 0.255(2) 0.308(2) 0.1228(10) 0.025(6) Uiso 1 1 d . . . . .
H9B H 0.142(4) 0.383(3) 0.1625(15) 0.062(9) Uiso 1 1 d . . . . .
H10A H 0.050(2) 0.752(2) 0.2924(10) 0.025(6) Uiso 1 1 d . . . . .
H10B H 0.068(3) 0.694(3) 0.3545(11) 0.034(6) Uiso 1 1 d . . . . .
H10C H -0.011(3) 0.606(3) 0.3060(10) 0.030(6) Uiso 1 1 d . . . . .
H11 H 0.152(2) 0.542(2) 0.4045(8) 0.014(5) Uiso 1 1 d . . . . .
H13 H 0.417(2) 0.319(2) 0.4240(9) 0.022(5) Uiso 1 1 d . . . . .
H14 H 0.383(3) 0.099(3) 0.4490(10) 0.029(6) Uiso 1 1 d . . . . .
H16 H -0.065(3) 0.009(3) 0.4511(11) 0.041(7) Uiso 1 1 d . . . . .
H17 H -0.268(3) 0.130(3) 0.4342(11) 0.037(7) Uiso 1 1 d . . . . .
H19 H -0.042(2) 0.456(2) 0.3986(8) 0.015(5) Uiso 1 1 d . . . . .
H21A H -0.395(3) 0.533(3) 0.3991(11) 0.037(7) Uiso 1 1 d . . . . .
H21B H -0.266(3) 0.510(3) 0.3555(12) 0.040(7) Uiso 1 1 d . . . . .
H21C H -0.234(3) 0.557(3) 0.4214(12) 0.041(7) Uiso 1 1 d . . . . .
H22A H 0.121(3) -0.062(2) 0.4904(12) 0.038(7) Uiso 1 1 d . . . . .
H22B H 0.133(3) -0.095(2) 0.4276(11) 0.030(6) Uiso 1 1 d . . . . .
H22C H 0.279(3) -0.078(3) 0.4643(13) 0.050(8) Uiso 1 1 d . . . . .

loop_
_atom_site_aniso_label
_atom_site_aniso_U_11
_atom_site_aniso_U_22
_atom_site_aniso_U_33
_atom_site_aniso_U_23
_atom_site_aniso_U_13
_atom_site_aniso_U_12
F1 0.0360(7) 0.0361(7) 0.0304(6) -0.0044(5) -0.0030(5) 0.0104(5)
F2 0.0274(6) 0.0309(6) 0.0385(6) -0.0063(5) 0.0072(5) -0.0056(5)
F3 0.0376(7) 0.0415(7) 0.0341(7) -0.0151(6) 0.0044(5) 0.0080(6)
F4 0.0438(7) 0.0238(6) 0.0458(7) 0.0053(5) 0.0015(6) -0.0094(6)
B1 0.0262(10) 0.0197(9) 0.0250(10) -0.0021(8) 0.0028(9) -0.0009(9)
F5 0.0338(6) 0.0301(6) 0.0342(6) 0.0042(5) -0.0051(5) 0.0038(5)
F6 0.0220(6) 0.0679(9) 0.0336(6) -0.0129(6) 0.0015(5) -0.0052(6)
F7 0.0467(7) 0.0400(7) 0.0221(5) -0.0067(5) 0.0001(5) -0.0106(6)
F8 0.0429(7) 0.0192(5) 0.0414(7) -0.0032(5) 0.0026(6) 0.0016(5)
B2 0.0211(10) 0.0230(10) 0.0237(10) -0.0030(8) -0.0003(8) -0.0022(9)
O1 0.0185(6) 0.0208(6) 0.0288(7) -0.0061(6) -0.0020(5) -0.0026(5)
O2 0.0189(7) 0.0455(9) 0.0358(8) -0.0042(7) 0.0043(6) -0.0066(6)
N1 0.0194(8) 0.0138(6) 0.0249(8) 0.0013(6) -0.0005(6) 0.0023(6)
N2 0.0425(10) 0.0168(7) 0.0174(7) 0.0015(6) -0.0014(7) 0.0008(7)
C1 0.0160(8) 0.0112(7) 0.0224(8) 0.0005(6) -0.0002(6) -0.0006(7)
C2 0.0191(9) 0.0169(8) 0.0225(9) 0.0018(7) 0.0025(7) 0.0029(7)
C3 0.0169(9) 0.0264(9) 0.0322(10) 0.0077(8) 0.0057(8) 0.0024(8)
C4 0.0241(10) 0.0253(10) 0.0482(13) 0.0074(9) -0.0008(10) -0.0077(9)
C5 0.0323(10) 0.0142(8) 0.0379(11) 0.0037(8) -0.0043(9) -0.0063(8)
C6 0.0241(10) 0.0237(9) 0.0223(9) 0.0030(7) 0.0000(8) 0.0048(8)
C7 0.0267(10) 0.0289(10) 0.0273(10) 0.0071(8) 0.0047(8) 0.0058(8)
C8 0.0320(11) 0.0359(11) 0.0276(10) 0.0064(9) 0.0066(9) 0.0099(9)
C9 0.0401(13) 0.0329(11) 0.0417(13) -0.0024(10) 0.0066(10) 0.0009(10)
C10 0.0260(10) 0.0238(9) 0.0304(10) 0.0004(8) 0.0022(8) 0.0124(9)
C11 0.0147(8) 0.0140(8) 0.0224(8) -0.0020(6) 0.0006(6) -0.0006(7)
C12 0.0230(9) 0.0167(8) 0.0155(8) -0.0026(6) 0.0013(7) -0.0001(7)
C13 0.0259(10) 0.0219(9) 0.0200(8) -0.0013(7) -0.0022(7) 0.0035(8)
C14 0.0357(11) 0.0228(9) 0.0202(9) -0.0007(7) -0.0041(8) 0.0070(9)
C15 0.0362(10) 0.0194(8) 0.0155(8) -0.0022(7) 0.0021(8) -0.0034(8)
C16 0.0439(13) 0.0235(9) 0.0230(10) -0.0024(8) 0.0061(9) -0.0122(9)
C17 0.0341(11) 0.0349(11) 0.0264(10) -0.0058(8) 0.0085(9) -0.0184(10)
C18 0.0234(9) 0.0336(10) 0.0219(9) -0.0060(8) 0.0031(8) -0.0077(8)
C19 0.0228(9) 0.0215(9) 0.0218(9) -0.0018(7) 0.0038(7) -0.0038(8)
C20 0.0259(9) 0.0177(8) 0.0145(8) -0.0021(6) 0.0018(7) -0.0024(7)
C21 0.0209(10) 0.0467(13) 0.0294(10) 0.0000(9) 0.0029(8) 0.0041(10)
C22 0.0620(16) 0.0168(9) 0.0299(11) 0.0054(8) -0.0041(11) -0.0013(10)

loop_
_atom_type_symbol
_atom_type_description
_atom_type_scat_dispersion_real
_atom_type_scat_dispersion_imag
_atom_type_scat_source
C C 0.0181 0.0091 'International Tables Vol C Tables 4.2.6.8 and 6.1.1.4'
H H 0.0000 0.0000 'International Tables Vol C Tables 4.2.6.8 and 6.1.1.4'
B B 0.0090 0.0039 'International Tables Vol C Tables 4.2.6.8 and 6.1.1.4'
F F 0.0727 0.0534 'International Tables Vol C Tables 4.2.6.8 and 6.1.1.4'
N N 0.0311 0.0180 'International Tables Vol C Tables 4.2.6.8 and 6.1.1.4'
O O 0.0492 0.0322 'International Tables Vol C Tables 4.2.6.8 and 6.1.1.4'

loop_
_geom_angle_atom_site_label_1
_geom_angle_atom_site_label_2
_geom_angle_atom_site_label_3
_geom_angle
_geom_angle_site_symmetry_1
_geom_angle_site_symmetry_3
_geom_angle_publ_flag
F2 B1 F1 108.68(17) . . ?
F3 B1 F1 109.88(17) . . ?
F3 B1 F2 109.77(17) . . ?
F3 B1 F4 110.80(17) . . ?
F4 B1 F1 109.42(17) . . ?
F4 B1 F2 108.25(17) . . ?
F5 B2 F7 108.29(16) . . ?
F6 B2 F5 109.01(16) . . ?
F6 B2 F7 109.56(16) . . ?
F8 B2 F5 109.07(16) . . ?
F8 B2 F6 110.54(17) . . ?
F8 B2 F7 110.31(16) . . ?
C11 O1 H1 105(2) . . ?
C18 O2 C21 116.91(16) . . ?
C5 N1 C1 112.53(14) . . ?
C5 N1 C6 108.50(15) . . ?
C6 N1 C1 106.60(13) . . ?
C10 N1 C1 111.46(14) . . ?
C10 N1 C5 109.81(15) . . ?
C10 N1 C6 107.73(15) . . ?
C14 N2 C15 121.63(16) . . ?
C14 N2 C22 118.35(19) . . ?
C15 N2 C22 119.99(19) . . ?
N1 C1 C2 107.88(13) . . ?
N1 C1 C11 113.66(14) . . ?
N1 C1 H1A 102.6(13) . . ?
C2 C1 H1A 111.0(12) . . ?
C11 C1 C2 113.49(14) . . ?
C11 C1 H1A 107.6(12) . . ?
C1 C2 H2A 107.1(14) . . ?
C1 C2 H2B 110.0(13) . . ?
C3 C2 C1 110.81(14) . . ?
C3 C2 H2A 111.9(14) . . ?
C3 C2 H2B 107.0(13) . . ?
H2A C2 H2B 110.1(19) . . ?
C2 C3 C4 109.50(17) . . ?
C2 C3 C7 109.77(15) . . ?
C2 C3 H3 110.3(14) . . ?
C4 C3 C7 107.90(16) . . ?
C4 C3 H3 110.6(14) . . ?
C7 C3 H3 108.7(13) . . ?
C3 C4 H4A 110.2(17) . . ?
C3 C4 H4B 108.1(15) . . ?
C5 C4 C3 109.36(17) . . ?
C5 C4 H4A 108.1(17) . . ?
C5 C4 H4B 109.3(16) . . ?
H4A C4 H4B 112(2) . . ?
N1 C5 C4 109.98(15) . . ?
N1 C5 H5A 104.3(14) . . ?
N1 C5 H5B 105.3(15) . . ?
C4 C5 H5A 114.9(14) . . ?
C4 C5 H5B 114.3(15) . . ?
H5A C5 H5B 107(2) . . ?
N1 C6 C7 110.65(15) . . ?
N1 C6 H6A 105.7(14) . . ?
N1 C6 H6B 106.3(14) . . ?
C7 C6 H6A 113.1(14) . . ?
C7 C6 H6B 110.1(14) . . ?
H6A C6 H6B 111(2) . . ?
C3 C7 H7 109.6(16) . . ?
C6 C7 C3 107.60(15) . . ?
C6 C7 H7 105.5(16) . . ?
C8 C7 C3 111.79(17) . . ?
C8 C7 C6 116.08(18) . . ?
C8 C7 H7 105.9(15) . . ?
C7 C8 H8 112.9(16) . . ?
C9 C8 C7 128.5(2) . . ?
C9 C8 H8 118.6(16) . . ?
C8 C9 H9A 118.9(15) . . ?
C8 C9 H9B 123(2) . . ?
H9A C9 H9B 118(3) . . ?
N1 C10 H10A 106.0(14) . . ?
N1 C10 H10B 107.9(16) . . ?
N1 C10 H10C 107.9(14) . . ?
H10A C10 H10B 110(2) . . ?
H10A C10 H10C 111.9(19) . . ?
H10B C10 H10C 113(2) . . ?
O1 C11 C1 110.03(14) . . ?
O1 C11 C12 110.98(14) . . ?
O1 C11 H11 108.9(12) . . ?
C1 C11 H11 112.1(12) . . ?
C12 C11 C1 107.11(14) . . ?
C12 C11 H11 107.7(12) . . ?
C13 C12 C11 119.35(16) . . ?
C13 C12 C20 119.13(16) . . ?
C20 C12 C11 121.49(16) . . ?
C12 C13 C14 120.24(19) . . ?
C12 C13 H13 121.0(14) . . ?
C14 C13 H13 118.8(14) . . ?
N2 C14 C13 121.32(19) . . ?
N2 C14 H14 115.7(16) . . ?
C13 C14 H14 123.0(16) . . ?
N2 C15 C16 121.08(17) . . ?
N2 C15 C20 119.13(18) . . ?
C16 C15 C20 119.79(19) . . ?
C15 C16 H16 117.7(16) . . ?
C17 C16 C15 120.03(18) . . ?
C17 C16 H16 122.3(16) . . ?
C16 C17 C18 121.03(19) . . ?
C16 C17 H17 120.0(16) . . ?
C18 C17 H17 118.9(16) . . ?
O2 C18 C17 115.19(17) . . ?
O2 C18 C19 124.95(19) . . ?
C19 C18 C17 119.84(19) . . ?
C18 C19 C20 120.61(17) . . ?
C18 C19 H19 121.0(13) . . ?
C20 C19 H19 118.3(13) . . ?
C15 C20 C12 118.43(17) . . ?
C19 C20 C12 122.92(16) . . ?
C19 C20 C15 118.64(17) . . ?
O2 C21 H21A 105.7(15) . . ?
O2 C21 H21B 110.9(17) . . ?
O2 C21 H21C 112.0(15) . . ?
H21A C21 H21B 110(2) . . ?
H21A C21 H21C 107(2) . . ?
H21B C21 H21C 111(2) . . ?
N2 C22 H22A 108.9(15) . . ?
N2 C22 H22B 109.8(15) . . ?
N2 C22 H22C 107.0(17) . . ?
H22A C22 H22B 103(2) . . ?
H22A C22 H22C 113(2) . . ?
H22B C22 H22C 115(2) . . ?

loop_
_geom_bond_atom_site_label_1
_geom_bond_atom_site_label_2
_geom_bond_distance
_geom_bond_site_symmetry_2
_geom_bond_publ_flag
F1 B1 1.396(3) . ?
F2 B1 1.395(3) . ?
F3 B1 1.382(2) . ?
F4 B1 1.388(2) . ?
F5 B2 1.392(2) . ?
F6 B2 1.387(3) . ?
F7 B2 1.398(2) . ?
F8 B2 1.385(2) . ?
O1 C11 1.415(2) . ?
O1 H1 0.86(3) . ?
O2 C18 1.354(3) . ?
O2 C21 1.439(3) . ?
N1 C1 1.535(2) . ?
N1 C5 1.513(2) . ?
N1 C6 1.526(2) . ?
N1 C10 1.498(2) . ?
N2 C14 1.325(3) . ?
N2 C15 1.379(3) . ?
N2 C22 1.485(2) . ?
C1 C2 1.545(2) . ?
C1 C11 1.545(2) . ?
C1 H1A 0.96(2) . ?
C2 C3 1.523(2) . ?
C2 H2A 0.98(2) . ?
C2 H2B 0.98(2) . ?
C3 C4 1.531(3) . ?
C3 C7 1.542(3) . ?
C3 H3 0.96(2) . ?
C4 C5 1.523(3) . ?
C4 H4A 1.00(3) . ?
C4 H4B 0.97(3) . ?
C5 H5A 0.99(2) . ?
C5 H5B 0.97(3) . ?
C6 C7 1.537(3) . ?
C6 H6A 0.98(3) . ?
C6 H6B 0.98(3) . ?
C7 C8 1.495(3) . ?
C7 H7 1.00(3) . ?
C8 C9 1.317(3) . ?
C8 H8 1.04(3) . ?
C9 H9A 0.93(3) . ?
C9 H9B 0.97(4) . ?
C10 H10A 0.97(2) . ?
C10 H10B 0.97(3) . ?
C10 H10C 1.01(3) . ?
C11 C12 1.525(2) . ?
C11 H11 0.95(2) . ?
C12 C13 1.373(3) . ?
C12 C20 1.425(3) . ?
C13 C14 1.392(3) . ?
C13 H13 0.99(2) . ?
C14 H14 0.90(3) . ?
C15 C16 1.415(3) . ?
C15 C20 1.423(3) . ?
C16 C17 1.356(3) . ?
C16 H16 0.97(3) . ?
C17 C18 1.420(3) . ?
C17 H17 0.95(3) . ?
C18 C19 1.374(3) . ?
C19 C20 1.413(3) . ?
C19 H19 0.96(2) . ?
C21 H21A 1.03(3) . ?
C21 H21B 0.97(3) . ?
C21 H21C 1.05(3) . ?
C22 H22A 0.98(3) . ?
C22 H22B 0.97(3) . ?
C22 H22C 1.01(3) . ?

loop_
_geom_hbond_atom_site_label_D
_geom_hbond_atom_site_label_H
_geom_hbond_atom_site_label_A
_geom_hbond_distance_DH
_geom_hbond_distance_HA
_geom_hbond_distance_DA
_geom_hbond_angle_DHA
_geom_hbond_site_symmetry_A
O1 H1 F2 0.86(3) 1.99(3) 2.8187(18) 160(3) .

loop_
_geom_torsion_atom_site_label_1
_geom_torsion_atom_site_label_2
_geom_torsion_atom_site_label_3
_geom_torsion_atom_site_label_4
_geom_torsion
_geom_torsion_site_symmetry_1
_geom_torsion_site_symmetry_2
_geom_torsion_site_symmetry_3
_geom_torsion_site_symmetry_4
_geom_torsion_publ_flag
N1 C1 C11 O1 -77.26(17) . . . . ?
C1 C2 C3 C4 54.7(2) . . . . ?
C1 C2 C3 C7 -63.6(2) . . . . ?
C1 C11 C12 C13 94.42(18) . . . . ?
C1 C11 C12 C20 -83.90(19) . . . . ?
C2 C1 N1 C5 -61.53(19) . . . . ?
C2 C1 N1 C6 57.30(17) . . . . ?
C2 C1 N1 C10 174.60(15) . . . . ?
C2 C1 C11 O1 46.52(19) . . . . ?
C2 C1 C11 C12 -74.20(18) . . . . ?
C2 C3 C4 C5 -65.0(2) . . . . ?
C2 C3 C7 C6 51.7(2) . . . . ?
C2 C3 C7 C8 -76.9(2) . . . . ?
C3 C2 C1 N1 6.2(2) . . . . ?
C3 C2 C1 C11 -120.63(17) . . . . ?
C3 C4 C5 N1 10.9(2) . . . . ?
C3 C7 C6 N1 12.8(2) . . . . ?
C3 C7 C8 C9 120.0(2) . . . . ?
C4 C3 C7 C6 -67.6(2) . . . . ?
C4 C3 C7 C8 163.85(17) . . . . ?
C4 C5 N1 C1 52.0(2) . . . . ?
C4 C5 N1 C6 -65.7(2) . . . . ?
C4 C5 N1 C10 176.77(17) . . . . ?
C5 C4 C3 C7 54.4(2) . . . . ?
C6 C7 C8 C9 -3.9(3) . . . . ?
C7 C6 N1 C1 -69.71(19) . . . . ?
C7 C6 N1 C5 51.7(2) . . . . ?
C7 C6 N1 C10 170.55(16) . . . . ?
C8 C7 C6 N1 138.86(17) . . . . ?
C11 C1 N1 C5 65.25(19) . . . . ?
C11 C1 N1 C6 -175.93(14) . . . . ?
C11 C1 N1 C10 -58.63(19) . . . . ?
C12 C11 C1 N1 162.02(14) . . . . ?
C13 C12 C11 O1 -25.7(2) . . . . ?
C17 C18 O2 C21 -179.21(17) . . . . ?
C19 C18 O2 C21 2.5(3) . . . . ?
C20 C12 C11 O1 155.98(15) . . . . ?
